data_7026730
loop_
_publ_author_name
'Crespo, Margarita'
'Calvet, Teresa'
'Font-Bardia, Merc\`e'

_publ_section_title
;
 Platinum-mediated aryl-aryl bond formation and sp(3) C-H bond activation.
;
_journal_issue 30
_journal_name_full 'Dalton transactions (Cambridge, England : 2003)'
_journal_page_first 6936
_journal_page_last 6938
_journal_paper_doi 10.1039/c0dt00631a
_journal_volume 39
_journal_year 2010
_chemical_formula_moiety 'C42 H39 Br N P Pt, H2O'
_chemical_formula_sum 'C42 H41 Br N O P Pt'
_chemical_formula_weight 881.73
_chemical_name_systematic
;
?
;
_space_group_IT_number 2
_symmetry_cell_setting triclinic
_symmetry_space_group_name_Hall '-P 1'
_symmetry_space_group_name_H-M 'P -1'
_atom_sites_solution_hydrogens geom
_atom_sites_solution_primary direct
_atom_sites_solution_secondary difmap
_audit_creation_method SHELXL-97
_cell_angle_alpha 81.08(2)
_cell_angle_beta 72.52(2)
_cell_angle_gamma 79.01(2)
_cell_formula_units_Z 2
_cell_length_a 12.032(5)
_cell_length_b 12.230(4)
_cell_length_c 12.715(3)
_cell_measurement_reflns_used 5724
_cell_measurement_temperature 293(2)
_cell_measurement_theta_max 31
_cell_measurement_theta_min 3
_cell_volume 1742.3(10)
_computing_cell_refinement AUTOMAR
_computing_data_collection MARXDS
_computing_data_reduction MARSCALE
_computing_molecular_graphics 'ORTEP (Brueggermann and Smith, 1990)'
_computing_publication_material 'PLATON (Spek, 1990)'
_computing_structure_refinement 'SHELXL-97 (Sheldrick, 1997)'
_computing_structure_solution 'SHELXS-97 (Sheldrick, 1997)'
_diffrn_ambient_temperature 293(2)
_diffrn_measured_fraction_theta_full 0.931
_diffrn_measured_fraction_theta_max 0.705
_diffrn_measurement_device_type 'MAR345 with image plate detector'
_diffrn_measurement_method 'phi scan'
_diffrn_radiation_monochromator graphite
_diffrn_radiation_source 'fine-focus sealed tube'
_diffrn_radiation_type MoK\a
_diffrn_radiation_wavelength 0.71073
_diffrn_reflns_av_R_equivalents 0.0627
_diffrn_reflns_av_sigmaI/netI 0.0587
_diffrn_reflns_limit_h_max 15
_diffrn_reflns_limit_h_min -16
_diffrn_reflns_limit_k_max 17
_diffrn_reflns_limit_k_min -16
_diffrn_reflns_limit_l_max 18
_diffrn_reflns_limit_l_min -18
_diffrn_reflns_number 16366
_diffrn_reflns_theta_full 25.00
_diffrn_reflns_theta_max 32.33
_diffrn_reflns_theta_min 1.69
_exptl_absorpt_coefficient_mu 5.254
_exptl_absorpt_correction_T_max 0.59
_exptl_absorpt_correction_T_min 0.54
_exptl_absorpt_correction_type empirical
_exptl_absorpt_process_details sadabs
_exptl_crystal_density_diffrn 1.681
_exptl_crystal_density_method 'not measured'
_exptl_crystal_description prism
_exptl_crystal_F_000 872
_exptl_crystal_size_max 0.2
_exptl_crystal_size_mid 0.1
_exptl_crystal_size_min 0.1
_refine_diff_density_max 1.802
_refine_diff_density_min -2.558
_refine_diff_density_rms 0.171
_refine_ls_extinction_method none
_refine_ls_goodness_of_fit_ref 1.087
_refine_ls_hydrogen_treatment constr
_refine_ls_matrix_type full
_refine_ls_number_parameters 435
_refine_ls_number_reflns 8758
_refine_ls_number_restraints 2
_refine_ls_restrained_S_all 1.089
_refine_ls_R_factor_all 0.0551
_refine_ls_R_factor_gt 0.0550
_refine_ls_shift/su_max 0.001
_refine_ls_shift/su_mean 0.000
_refine_ls_structure_factor_coef Fsqd
_refine_ls_weighting_details 'calc w=1/[\s^2^(Fo^2^)+(0.0995P)^2^+2.9343P] where P=(Fo^2^+2Fc^2^)/3'
_refine_ls_weighting_scheme calc
_refine_ls_wR_factor_gt 0.1578
_refine_ls_wR_factor_ref 0.1579
_reflns_number_gt 8726
_reflns_number_total 8758
_reflns_threshold_expression >2sigma(I)
_cod_data_source_file c0dt00631a.txt
_cod_data_source_block mcnm129a1
_cod_depositor_comments
;
The following automatic conversions were performed:

'_symmetry_cell_setting' value 'Triclinic' changed to 'triclinic'
according to /home/saulius/struct/CIF-dictionaries/cif_core.dic
dictionary named 'cif_core.dic' version 2.4.2 from 2011-04-26.

Automatic conversion script
Id: cif_fix_values 1891 2012-01-12 08:04:46Z andrius 
;
_cod_original_sg_symbol_H-M p-1
_cod_database_code 7026730

loop_
_symmetry_equiv_pos_as_xyz
'x, y, z'
'-x, -y, -z'

loop_
_atom_site_label
_atom_site_type_symbol
_atom_site_fract_x
_atom_site_fract_y
_atom_site_fract_z
_atom_site_U_iso_or_equiv
_atom_site_adp_type
_atom_site_occupancy
_atom_site_symmetry_multiplicity
_atom_site_calc_flag
_atom_site_refinement_flags
Pt Pt -0.740424(18) -0.295640(15) -0.234412(16) 0.05527(9) Uani 1 1 d U
Br Br -0.68487(6) -0.14492(5) -0.16472(6) 0.06806(16) Uani 1 1 d U
P P -0.84996(14) -0.18487(12) -0.32808(13) 0.0570(3) Uani 1 1 d .
N N -0.6346(4) -0.4065(3) -0.1531(4) 0.0493(9) Uani 1 1 d .
C1 C -0.5133(5) -0.3862(5) -0.1649(5) 0.0573(11) Uani 1 1 d .
H1A H -0.4781 -0.4414 -0.1160 0.069 Uiso 1 1 calc R
H1B H -0.5167 -0.3126 -0.1434 0.069 Uiso 1 1 calc R
C2 C -0.4361(5) -0.3934(5) -0.2859(5) 0.0563(11) Uani 1 1 d .
C3 C -0.4155(7) -0.2985(6) -0.3536(6) 0.0740(16) Uani 1 1 d .
H3 H -0.4441 -0.2303 -0.3241 0.089 Uiso 1 1 calc R
C4 C -0.3542(7) -0.2976(6) -0.4645(6) 0.0715(16) Uani 1 1 d .
H4 H -0.3421 -0.2299 -0.5076 0.086 Uiso 1 1 calc R
C5 C -0.3122(6) -0.3941(6) -0.5102(5) 0.0678(14) Uani 1 1 d .
H5 H -0.2705 -0.3949 -0.5847 0.081 Uiso 1 1 calc R
C6 C -0.3326(7) -0.4908(6) -0.4437(6) 0.0719(16) Uani 1 1 d .
H6 H -0.3047 -0.5587 -0.4740 0.086 Uiso 1 1 calc R
C7 C -0.3935(5) -0.4914(5) -0.3325(5) 0.0577(11) Uani 1 1 d .
C8 C -0.4159(5) -0.5877(5) -0.2678(5) 0.0600(12) Uani 1 1 d .
C9 C -0.4898(7) -0.6450(5) -0.2922(6) 0.0711(15) Uani 1 1 d .
H9 H -0.5201 -0.6188 -0.3522 0.085 Uiso 1 1 calc R
C10 C -0.5188(8) -0.7400(6) -0.2290(8) 0.084(2) Uani 1 1 d .
H10 H -0.5681 -0.7803 -0.2462 0.101 Uiso 1 1 calc R
C11 C -0.4753(8) -0.7777(7) -0.1386(8) 0.089(2) Uani 1 1 d .
C12 C -0.3994(7) -0.7217(6) -0.1139(7) 0.0742(17) Uani 1 1 d .
H12 H -0.3687 -0.7485 -0.0542 0.089 Uiso 1 1 calc R
C13 C -0.3701(6) -0.6267(5) -0.1782(6) 0.0670(14) Uani 1 1 d .
H13 H -0.3192 -0.5873 -0.1624 0.080 Uiso 1 1 calc R
C14 C -0.5120(12) -0.8742(8) -0.0704(11) 0.116(4) Uani 1 1 d .
H14A H -0.5712 -0.8981 -0.0943 0.174 Uiso 1 1 calc R
H14B H -0.5441 -0.8573 0.0051 0.174 Uiso 1 1 calc R
H14C H -0.4457 -0.9330 -0.0756 0.174 Uiso 1 1 calc R
C15 C -0.6620(5) -0.4942(5) -0.1046(5) 0.0593(12) Uani 1 1 d .
H15 H -0.6111 -0.5400 -0.0680 0.071 Uiso 1 1 calc R
C16 C -0.7679(6) -0.5312(5) -0.1003(5) 0.0641(13) Uani 1 1 d .
C17 C -0.8130(6) -0.6071(5) -0.0138(5) 0.0652(14) Uani 1 1 d .
C18 C -0.9146(6) -0.6461(6) -0.0115(6) 0.0681(14) Uani 1 1 d .
H18 H -0.9464 -0.6968 0.0474 0.082 Uiso 1 1 calc R
C19 C -0.9702(6) -0.6116(5) -0.0945(6) 0.0678(14) Uani 1 1 d .
C20 C -0.9229(6) -0.5368(5) -0.1814(5) 0.0641(13) Uani 1 1 d .
H20 H -0.9589 -0.5137 -0.2380 0.077 Uiso 1 1 calc R
C21 C -0.8221(5) -0.4957(4) -0.1854(5) 0.0563(11) Uani 1 1 d .
C22 C -0.7730(5) -0.4282(4) -0.2865(5) 0.0566(10) Uani 1 1 d U
H22A H -0.8287 -0.4061 -0.3302 0.068 Uiso 1 1 calc R
H22B H -0.7010 -0.4686 -0.3307 0.068 Uiso 1 1 calc R
C23 C -0.7533(7) -0.6498(6) 0.0797(6) 0.0709(16) Uani 1 1 d .
H23A H -0.7922 -0.7081 0.1277 0.106 Uiso 1 1 calc R
H23B H -0.7587 -0.5891 0.1216 0.106 Uiso 1 1 calc R
H23C H -0.6719 -0.6786 0.0480 0.106 Uiso 1 1 calc R
C24 C -1.0747(8) -0.6573(7) -0.0919(8) 0.087(2) Uani 1 1 d .
H24A H -1.1107 -0.6143 -0.1462 0.130 Uiso 1 1 calc R
H24B H -1.1298 -0.6538 -0.0196 0.130 Uiso 1 1 calc R
H24C H -1.0524 -0.7338 -0.1081 0.130 Uiso 1 1 calc R
C25 C -0.7619(5) -0.0971(4) -0.4301(5) 0.0553(11) Uani 1 1 d .
C26 C -0.6433(7) -0.1374(6) -0.4772(6) 0.0720(16) Uani 1 1 d .
H26 H -0.6109 -0.2072 -0.4497 0.086 Uiso 1 1 calc R
C27 C -0.5733(8) -0.0772(7) -0.5625(7) 0.085(2) Uani 1 1 d .
H27 H -0.4949 -0.1063 -0.5937 0.102 Uiso 1 1 calc R
C28 C -0.6193(9) 0.0249(8) -0.6007(8) 0.094(2) Uani 1 1 d .
H28 H -0.5730 0.0683 -0.6574 0.113 Uiso 1 1 calc R
C29 C -0.7369(9) 0.0639(7) -0.5538(8) 0.084(2) Uani 1 1 d .
H29 H -0.7692 0.1336 -0.5818 0.101 Uiso 1 1 calc R
C30 C -0.8082(7) 0.0049(5) -0.4682(6) 0.0727(16) Uani 1 1 d .
H30 H -0.8865 0.0345 -0.4372 0.087 Uiso 1 1 calc R
C31 C -0.9781(6) -0.1044(5) -0.2476(5) 0.0649(14) Uani 1 1 d .
C32 C -0.9922(6) -0.0987(6) -0.1370(6) 0.0695(15) Uani 1 1 d .
H32 H -0.9345 -0.1371 -0.1042 0.083 Uiso 1 1 calc R
C33 C -1.0914(7) -0.0362(7) -0.0741(7) 0.0815(19) Uani 1 1 d .
H33 H -1.1004 -0.0318 0.0004 0.098 Uiso 1 1 calc R
C34 C -1.1759(9) 0.0187(8) -0.1231(8) 0.092(2) Uani 1 1 d .
H34 H -1.2428 0.0609 -0.0816 0.111 Uiso 1 1 calc R
C35 C -1.1629(8) 0.0122(8) -0.2334(9) 0.093(2) Uani 1 1 d .
H35 H -1.2211 0.0504 -0.2656 0.111 Uiso 1 1 calc R
C36 C -1.0654(8) -0.0496(7) -0.2961(8) 0.087(2) Uani 1 1 d .
H36 H -1.0576 -0.0548 -0.3702 0.105 Uiso 1 1 calc R
C37 C -0.9147(5) -0.2386(4) -0.4127(5) 0.0558(11) Uani 1 1 d .
C38 C -0.8686(8) -0.2366(7) -0.5261(6) 0.0803(19) Uani 1 1 d .
H38 H -0.8042 -0.2000 -0.5614 0.096 Uiso 1 1 calc R
C39 C -0.9158(10) -0.2874(9) -0.5879(9) 0.096(3) Uani 1 1 d .
H39 H -0.8826 -0.2865 -0.6641 0.115 Uiso 1 1 calc R
C40 C -1.0123(9) -0.3394(8) -0.5364(8) 0.086(2) Uani 1 1 d .
H40 H -1.0463 -0.3722 -0.5778 0.104 Uiso 1 1 calc R
C41 C -1.0586(8) -0.3429(7) -0.4229(7) 0.0817(19) Uani 1 1 d .
H41 H -1.1233 -0.3795 -0.3882 0.098 Uiso 1 1 calc R
C42 C -1.0115(7) -0.2939(6) -0.3609(6) 0.0721(16) Uani 1 1 d .
H42 H -1.0435 -0.2972 -0.2844 0.086 Uiso 1 1 calc R
O1W O -0.1798(12) -0.1578(10) -0.7580(11) 0.090(3) Uani 0.50 1 d P
O2W O -0.2908(8) -0.1108(6) -0.7210(8) 0.0633(19) Uani 0.50 1 d P

loop_
_atom_site_aniso_label
_atom_site_aniso_U_11
_atom_site_aniso_U_22
_atom_site_aniso_U_33
_atom_site_aniso_U_23
_atom_site_aniso_U_13
_atom_site_aniso_U_12
Pt 0.06039(15) 0.04882(12) 0.05757(14) -0.00515(8) -0.01980(10) -0.00564(9)
Br 0.0763(4) 0.0566(3) 0.0752(4) -0.0098(2) -0.0275(3) -0.0070(3)
P 0.0622(7) 0.0512(6) 0.0586(7) -0.0053(5) -0.0212(6) -0.0044(6)
N 0.054(2) 0.0420(17) 0.051(2) -0.0045(15) -0.0148(17) -0.0045(15)
C1 0.057(3) 0.050(2) 0.064(3) -0.006(2) -0.019(2) -0.004(2)
C2 0.058(3) 0.052(2) 0.061(3) -0.005(2) -0.020(2) -0.009(2)
C3 0.082(4) 0.061(3) 0.080(4) -0.005(3) -0.024(3) -0.014(3)
C4 0.076(4) 0.065(3) 0.072(4) -0.004(3) -0.019(3) -0.012(3)
C5 0.073(4) 0.069(3) 0.061(3) -0.003(3) -0.018(3) -0.013(3)
C6 0.078(4) 0.065(3) 0.071(4) -0.007(3) -0.021(3) -0.008(3)
C7 0.061(3) 0.054(3) 0.061(3) -0.006(2) -0.022(2) -0.009(2)
C8 0.065(3) 0.055(3) 0.060(3) -0.008(2) -0.018(2) -0.004(2)
C9 0.082(4) 0.060(3) 0.077(4) -0.008(3) -0.030(3) -0.010(3)
C10 0.091(5) 0.067(4) 0.096(5) -0.008(4) -0.027(4) -0.016(4)
C11 0.090(5) 0.070(4) 0.098(5) 0.002(4) -0.021(4) -0.008(4)
C12 0.081(4) 0.060(3) 0.079(4) 0.002(3) -0.025(3) -0.007(3)
C13 0.073(4) 0.057(3) 0.069(3) -0.007(2) -0.023(3) 0.000(3)
C14 0.129(9) 0.080(5) 0.132(9) 0.002(5) -0.036(7) -0.011(6)
C15 0.059(3) 0.056(3) 0.062(3) -0.006(2) -0.017(2) -0.004(2)
C16 0.069(3) 0.057(3) 0.069(3) -0.010(2) -0.024(3) -0.004(2)
C17 0.070(3) 0.055(3) 0.065(3) -0.004(2) -0.014(3) -0.007(2)
C18 0.072(4) 0.063(3) 0.071(3) -0.006(3) -0.018(3) -0.016(3)
C19 0.071(3) 0.060(3) 0.073(3) -0.013(3) -0.016(3) -0.011(3)
C20 0.066(3) 0.059(3) 0.067(3) -0.007(2) -0.019(3) -0.008(2)
C21 0.059(3) 0.049(2) 0.062(3) -0.011(2) -0.020(2) -0.004(2)
C22 0.062(3) 0.044(2) 0.061(3) -0.0046(17) -0.017(2) -0.0034(18)
C23 0.075(4) 0.064(3) 0.069(4) 0.004(3) -0.018(3) -0.011(3)
C24 0.086(5) 0.079(4) 0.099(6) -0.018(4) -0.021(4) -0.023(4)
C25 0.057(3) 0.049(2) 0.064(3) -0.010(2) -0.022(2) -0.008(2)
C26 0.079(4) 0.060(3) 0.074(4) -0.004(3) -0.023(3) -0.005(3)
C27 0.092(5) 0.075(4) 0.085(5) -0.002(4) -0.018(4) -0.017(4)
C28 0.107(6) 0.081(5) 0.097(6) -0.001(4) -0.032(5) -0.025(5)
C29 0.095(5) 0.067(4) 0.096(5) 0.000(4) -0.035(5) -0.019(4)
C30 0.087(4) 0.057(3) 0.075(4) -0.004(3) -0.029(3) -0.005(3)
C31 0.071(3) 0.059(3) 0.064(3) -0.007(2) -0.022(3) -0.002(3)
C32 0.072(4) 0.066(3) 0.072(4) -0.008(3) -0.025(3) -0.006(3)
C33 0.080(4) 0.087(5) 0.077(4) -0.018(4) -0.019(4) -0.010(4)
C34 0.091(5) 0.086(5) 0.098(6) -0.022(4) -0.030(5) 0.009(4)
C35 0.086(5) 0.089(5) 0.105(6) -0.013(5) -0.037(5) 0.002(4)
C36 0.090(5) 0.082(5) 0.088(5) -0.014(4) -0.033(4) 0.006(4)
C37 0.059(3) 0.052(2) 0.059(3) -0.006(2) -0.020(2) -0.005(2)
C38 0.094(5) 0.076(4) 0.073(4) -0.008(3) -0.024(4) -0.014(4)
C39 0.101(6) 0.106(6) 0.088(5) -0.023(5) -0.029(5) -0.017(5)
C40 0.093(5) 0.090(5) 0.089(5) -0.022(4) -0.037(4) -0.016(4)
C41 0.083(4) 0.080(4) 0.090(5) -0.009(4) -0.030(4) -0.020(4)
C42 0.074(4) 0.073(4) 0.072(4) -0.007(3) -0.024(3) -0.014(3)
O1W 0.103(8) 0.074(6) 0.097(8) -0.008(5) -0.029(7) -0.019(6)
O2W 0.064(4) 0.047(3) 0.081(5) -0.011(3) -0.020(4) -0.010(3)

loop_
_atom_type_symbol
_atom_type_description
_atom_type_scat_dispersion_real
_atom_type_scat_dispersion_imag
_atom_type_scat_source
C C 0.0033 0.0016 'International Tables Vol C Tables 4.2.6.8 and 6.1.1.4'
H H 0.0000 0.0000 'International Tables Vol C Tables 4.2.6.8 and 6.1.1.4'
Br Br -0.2901 2.4595 'International Tables Vol C Tables 4.2.6.8 and 6.1.1.4'
N N 0.0061 0.0033 'International Tables Vol C Tables 4.2.6.8 and 6.1.1.4'
O O 0.0106 0.0060 'International Tables Vol C Tables 4.2.6.8 and 6.1.1.4'
P P 0.1023 0.0942 'International Tables Vol C Tables 4.2.6.8 and 6.1.1.4'
Pt Pt -1.7033 8.3905 'International Tables Vol C Tables 4.2.6.8 and 6.1.1.4'

loop_
_geom_angle_atom_site_label_1
_geom_angle_atom_site_label_2
_geom_angle_atom_site_label_3
_geom_angle
C22 Pt N 86.8(2)
C22 Pt P 90.32(17)
N Pt P 176.63(12)
C22 Pt Br 174.40(17)
N Pt Br 87.73(13)
P Pt Br 95.11(5)
C37 P C25 99.5(3)
C37 P C31 99.3(3)
C25 P C31 110.8(3)
C37 P Pt 121.00(19)
C25 P Pt 109.2(2)
C31 P Pt 115.6(2)
C15 N C1 117.3(5)
C15 N Pt 122.5(4)
C1 N Pt 119.8(3)
N C1 C2 110.6(5)
N C1 H1A 109.5
C2 C1 H1A 109.5
N C1 H1B 109.5
C2 C1 H1B 109.5
H1A C1 H1B 108.1
C3 C2 C7 116.6(6)
C3 C2 C1 119.7(6)
C7 C2 C1 123.5(5)
C2 C3 C4 123.2(7)
C2 C3 H3 118.4
C4 C3 H3 118.4
C5 C4 C3 120.2(7)
C5 C4 H4 119.9
C3 C4 H4 119.9
C4 C5 C6 117.6(7)
C4 C5 H5 121.2
C6 C5 H5 121.2
C5 C6 C7 122.0(7)
C5 C6 H6 119.0
C7 C6 H6 119.0
C8 C7 C2 118.0(6)
C8 C7 C6 121.6(6)
C2 C7 C6 120.3(6)
C7 C8 C9 116.5(6)
C7 C8 C13 123.1(6)
C9 C8 C13 120.4(6)
C10 C9 C8 119.7(7)
C10 C9 H9 120.2
C8 C9 H9 120.2
C9 C10 C11 120.0(9)
C9 C10 H10 120.0
C11 C10 H10 120.0
C12 C11 C10 121.0(8)
C12 C11 C14 120.1(10)
C10 C11 C14 118.8(10)
C13 C12 C11 118.6(8)
C13 C12 H12 120.7
C11 C12 H12 120.7
C12 C13 C8 120.3(7)
C12 C13 H13 119.9
C8 C13 H13 119.9
C11 C14 H14A 109.5
C11 C14 H14B 109.5
H14A C14 H14B 109.5
C11 C14 H14C 109.5
H14A C14 H14C 109.5
H14B C14 H14C 109.5
N C15 C16 123.3(6)
N C15 H15 118.4
C16 C15 H15 118.4
C17 C16 C21 120.6(6)
C17 C16 C15 118.6(6)
C21 C16 C15 120.7(6)
C16 C17 C18 118.6(7)
C16 C17 C23 121.7(6)
C18 C17 C23 119.7(6)
C19 C18 C17 121.8(6)
C19 C18 H18 119.1
C17 C18 H18 119.1
C20 C19 C18 118.9(7)
C20 C19 C24 120.6(7)
C18 C19 C24 120.5(7)
C19 C20 C21 120.7(6)
C19 C20 H20 119.7
C21 C20 H20 119.7
C20 C21 C16 119.5(6)
C20 C21 C22 115.6(6)
C16 C21 C22 124.5(6)
C21 C22 Pt 104.0(4)
C21 C22 H22A 111.0
Pt C22 H22A 111.0
C21 C22 H22B 111.0
Pt C22 H22B 111.0
H22A C22 H22B 109.0
C17 C23 H23A 109.5
C17 C23 H23B 109.5
H23A C23 H23B 109.5
C17 C23 H23C 109.5
H23A C23 H23C 109.5
H23B C23 H23C 109.5
C19 C24 H24A 109.5
C19 C24 H24B 109.5
H24A C24 H24B 109.5
C19 C24 H24C 109.5
H24A C24 H24C 109.5
H24B C24 H24C 109.5
C30 C25 C26 119.1(6)
C30 C25 P 121.5(5)
C26 C25 P 119.2(4)
C27 C26 C25 121.9(7)
C27 C26 H26 119.1
C25 C26 H26 119.1
C28 C27 C26 119.1(9)
C28 C27 H27 120.4
C26 C27 H27 120.4
C27 C28 C29 118.6(9)
C27 C28 H28 120.7
C29 C28 H28 120.7
C30 C29 C28 123.1(8)
C30 C29 H29 118.4
C28 C29 H29 118.4
C25 C30 C29 118.2(7)
C25 C30 H30 120.9
C29 C30 H30 120.9
C32 C31 C36 119.9(7)
C32 C31 P 120.3(5)
C36 C31 P 119.8(6)
C31 C32 C33 120.6(7)
C31 C32 H32 119.7
C33 C32 H32 119.7
C34 C33 C32 119.0(8)
C34 C33 H33 120.5
C32 C33 H33 120.5
C33 C34 C35 120.6(8)
C33 C34 H34 119.7
C35 C34 H34 119.7
C36 C35 C34 120.8(9)
C36 C35 H35 119.6
C34 C35 H35 119.6
C35 C36 C31 119.1(8)
C35 C36 H36 120.5
C31 C36 H36 120.5
C38 C37 C42 118.7(7)
C38 C37 P 123.2(6)
C42 C37 P 118.0(5)
C39 C38 C37 121.4(9)
C39 C38 H38 119.3
C37 C38 H38 119.3
C40 C39 C38 119.4(9)
C40 C39 H39 120.3
C38 C39 H39 120.3
C39 C40 C41 119.7(9)
C39 C40 H40 120.1
C41 C40 H40 120.1
C42 C41 C40 121.2(8)
C42 C41 H41 119.4
C40 C41 H41 119.4
C41 C42 C37 119.6(7)
C41 C42 H42 120.2
C37 C42 H42 120.2

loop_
_geom_bond_atom_site_label_1
_geom_bond_atom_site_label_2
_geom_bond_distance
Pt C22 1.988(6)
Pt N 2.055(4)
Pt P 2.1801(16)
Pt Br 2.4417(10)
P C37 1.766(6)
P C25 1.770(6)
P C31 1.783(7)
N C15 1.204(7)
N C1 1.487(7)
C1 C2 1.547(8)
C1 H1A 0.9700
C1 H1B 0.9700
C2 C3 1.349(9)
C2 C7 1.362(8)
C3 C4 1.381(10)
C3 H3 0.9300
C4 C5 1.339(10)
C4 H4 0.9300
C5 C6 1.360(9)
C5 H5 0.9300
C6 C7 1.384(9)
C6 H6 0.9300
C7 C8 1.350(8)
C8 C9 1.359(10)
C8 C13 1.392(9)
C9 C10 1.346(10)
C9 H9 0.9300
C10 C11 1.383(13)
C10 H10 0.9300
C11 C12 1.370(13)
C11 C14 1.412(13)
C12 C13 1.353(10)
C12 H12 0.9300
C13 H13 0.9300
C14 H14A 0.9600
C14 H14B 0.9600
C14 H14C 0.9600
C15 C16 1.414(9)
C15 H15 0.9300
C16 C17 1.373(9)
C16 C21 1.398(9)
C17 C18 1.386(10)
C17 C23 1.543(10)
C18 C19 1.385(10)
C18 H18 0.9300
C19 C20 1.374(9)
C19 C24 1.459(11)
C20 C21 1.383(9)
C20 H20 0.9300
C21 C22 1.443(8)
C22 H22A 0.9700
C22 H22B 0.9700
C23 H23A 0.9600
C23 H23B 0.9600
C23 H23C 0.9600
C24 H24A 0.9600
C24 H24B 0.9600
C24 H24C 0.9600
C25 C30 1.346(8)
C25 C26 1.396(9)
C26 C27 1.367(11)
C26 H26 0.9300
C27 C28 1.346(12)
C27 H27 0.9300
C28 C29 1.382(14)
C28 H28 0.9300
C29 C30 1.368(11)
C29 H29 0.9300
C30 H30 0.9300
C31 C32 1.376(9)
C31 C36 1.387(11)
C32 C33 1.384(10)
C32 H32 0.9300
C33 C34 1.365(12)
C33 H33 0.9300
C34 C35 1.376(14)
C34 H34 0.9300
C35 C36 1.368(12)
C35 H35 0.9300
C36 H36 0.9300
C37 C38 1.378(9)
C37 C42 1.395(9)
C38 C39 1.370(13)
C38 H38 0.9300
C39 C40 1.370(14)
C39 H39 0.9300
C40 C41 1.379(12)
C40 H40 0.9300
C41 C42 1.360(12)
C41 H41 0.9300
C42 H42 0.9300
O1W O2W 1.323(15)
